data_4316541
loop_
_publ_author_name
'Hugh St. A. Elliott'
'John F. Lehmann'
'H\'el\`ene P.A. Mercier'
'H. Donald Brooke Jenkins'
'Gary J. Schrobilgen'

_publ_section_title
;
 X-ray Crystal Structures of [XeF][MF6] (M = As, Sb, Bi), [XeF][M2F11] (M
 = Sb, Bi) and Estimated Thermochemical Data and Predicted Stabilities for
 Noble-Gas Fluorocation Salts using Volume-Based Thermodynamics
;
_journal_name_full 'Inorganic Chemistry'
_journal_page_first 8504
_journal_page_last 8523
_journal_paper_doi 10.1021/ic101152x
_journal_volume 49
_journal_year 2010
_chemical_formula_moiety 'F Xe As F6'
_chemical_formula_sum 'As F7 Xe'
_chemical_formula_weight 339.22
_chemical_name_systematic
; 
 ? 
;
_space_group_IT_number 14
_symmetry_cell_setting monoclinic
_symmetry_space_group_name_Hall '-P 2yn'
_symmetry_space_group_name_H-M 'P 1 21/n 1'
_atom_sites_solution_primary direct
_atom_sites_solution_secondary difmap
_audit_creation_method SHELXL-97
_cell_angle_alpha 90.00
_cell_angle_beta 100.03(3)
_cell_angle_gamma 90.00
_cell_formula_units_Z 4
_cell_length_a 6.2109(12)
_cell_length_b 6.1686(12)
_cell_length_c 15.793(3)
_cell_measurement_temperature 293(2)
_cell_measurement_theta_max 54.97
_cell_measurement_theta_min 0
_cell_volume 595.8(2)
_computing_cell_refinement 'Bruker SMART'
_computing_data_collection 'Bruker SMART'
_computing_data_reduction 'Bruker Saint'
_computing_molecular_graphics 'SHELXL-97 (Sheldrick, 1997)'
_computing_publication_material 'SHELXL-97 (Sheldrick, 1997)'
_computing_structure_refinement 'SHELXL-97 (Sheldrick, 1997)'
_computing_structure_solution 'SHELXS-97 (Sheldrick, 1990)'
_diffrn_ambient_temperature 293(2)
_diffrn_measured_fraction_theta_full 0.998
_diffrn_measured_fraction_theta_max 0.998
_diffrn_measurement_device_type 'CCD area detector'
_diffrn_measurement_method 'phi and omega scans'
_diffrn_radiation_monochromator graphite
_diffrn_radiation_source 'fine-focus sealed tube'
_diffrn_radiation_type MoK\a
_diffrn_radiation_wavelength 0.71073
_diffrn_reflns_av_R_equivalents 0.0358
_diffrn_reflns_av_sigmaI/netI 0.0230
_diffrn_reflns_limit_h_max 8
_diffrn_reflns_limit_h_min -7
_diffrn_reflns_limit_k_max 8
_diffrn_reflns_limit_k_min -8
_diffrn_reflns_limit_l_max 20
_diffrn_reflns_limit_l_min -20
_diffrn_reflns_number 10023
_diffrn_reflns_theta_full 27.48
_diffrn_reflns_theta_max 27.48
_diffrn_reflns_theta_min 2.62
_exptl_absorpt_coefficient_mu 11.359
_exptl_absorpt_correction_T_max 1
_exptl_absorpt_correction_T_min 0.555
_exptl_absorpt_correction_type multi-scan
_exptl_absorpt_process_details 'Apex2 v2.0-2 (Bruker, 2005)'
_exptl_crystal_colour colorless
_exptl_crystal_density_diffrn 3.782
_exptl_crystal_density_method 'not measured'
_exptl_crystal_description needle
_exptl_crystal_F_000 600
_exptl_crystal_size_max 0.18
_exptl_crystal_size_mid 0.08
_exptl_crystal_size_min 0.08
_refine_diff_density_max 1.136
_refine_diff_density_min -1.282
_refine_diff_density_rms 0.204
_refine_ls_extinction_coef 0.0031(3)
_refine_ls_extinction_expression Fc^*^=kFc[1+0.001xFc^2^\l^3^/sin(2\q)]^-1/4^
_refine_ls_extinction_method SHELXL
_refine_ls_goodness_of_fit_ref 1.246
_refine_ls_matrix_type full
_refine_ls_number_parameters 83
_refine_ls_number_reflns 1355
_refine_ls_number_restraints 0
_refine_ls_restrained_S_all 1.246
_refine_ls_R_factor_all 0.0347
_refine_ls_R_factor_gt 0.0269
_refine_ls_shift/su_max 0.001
_refine_ls_shift/su_mean 0.000
_refine_ls_structure_factor_coef Fsqd
_refine_ls_weighting_details 'calc w=1/[\s^2^(Fo^2^)+(0.0229P)^2^+2.9187P] where P=(Fo^2^+2Fc^2^)/3'
_refine_ls_weighting_scheme calc
_refine_ls_wR_factor_gt 0.0625
_refine_ls_wR_factor_ref 0.0646
_reflns_number_gt 1169
_reflns_number_total 1355
_reflns_threshold_expression >2sigma(I)
_cod_data_source_file ic101152x_si_002_2.cif
_cod_data_source_block XeFAsF6
_cod_database_code 4316541

loop_
_symmetry_equiv_pos_as_xyz
'x, y, z'
'-x+1/2, y+1/2, -z+1/2'
'-x, -y, -z'
'x-1/2, -y-1/2, z-1/2'

loop_
_atom_site_label
_atom_site_type_symbol
_atom_site_fract_x
_atom_site_fract_y
_atom_site_fract_z
_atom_site_U_iso_or_equiv
_atom_site_adp_type
_atom_site_occupancy
_atom_site_symmetry_multiplicity
_atom_site_calc_flag
_atom_site_refinement_flags
_atom_site_disorder_assembly
_atom_site_disorder_group
Xe Xe 0.26243(5) 0.19605(5) 0.621952(19) 0.01044(13) Uani 1 1 d . . .
As As 0.23650(8) 0.29602(9) 0.38801(3) 0.00862(14) Uani 1 1 d . . .
F7 F 0.2268(6) 0.5683(5) 0.3779(2) 0.0249(8) Uani 1 1 d . . .
F4 F -0.0190(5) 0.2949(6) 0.4143(2) 0.0239(8) Uani 1 1 d . . .
F6 F 0.5013(5) 0.2975(6) 0.3739(2) 0.0240(8) Uani 1 1 d . . .
F3 F 0.1419(6) 0.2548(7) 0.2828(2) 0.0359(10) Uani 1 1 d . . .
F5 F 0.2532(6) 0.0259(5) 0.4106(3) 0.0310(9) Uani 1 1 d . . .
F2 F 0.3404(7) 0.3404(7) 0.5029(2) 0.0362(11) Uani 1 1 d . . .
F1 F 0.1979(7) 0.0765(8) 0.7247(2) 0.0438(12) Uani 1 1 d . . .

loop_
_atom_site_aniso_label
_atom_site_aniso_U_11
_atom_site_aniso_U_22
_atom_site_aniso_U_33
_atom_site_aniso_U_23
_atom_site_aniso_U_13
_atom_site_aniso_U_12
Xe 0.00815(18) 0.01191(18) 0.01152(17) 0.00069(13) 0.00242(11) -0.00154(14)
As 0.0044(3) 0.0101(3) 0.0110(3) -0.0009(2) 0.00042(18) -0.0012(2)
F7 0.0222(18) 0.0121(17) 0.043(2) 0.0033(15) 0.0130(16) -0.0004(14)
F4 0.0092(16) 0.0268(19) 0.038(2) -0.0023(16) 0.0115(14) -0.0019(15)
F6 0.0080(16) 0.0241(18) 0.041(2) 0.0038(16) 0.0084(15) 0.0002(15)
F3 0.031(2) 0.061(3) 0.0144(16) -0.0062(17) -0.0006(15) -0.023(2)
F5 0.0226(19) 0.0073(16) 0.065(3) 0.0063(17) 0.0123(18) 0.0003(15)
F2 0.037(2) 0.056(3) 0.0123(16) 0.0055(16) -0.0031(15) -0.037(2)
F1 0.056(3) 0.059(3) 0.0181(18) 0.0058(18) 0.0123(18) -0.034(2)

loop_
_atom_type_symbol
_atom_type_description
_atom_type_scat_dispersion_real
_atom_type_scat_dispersion_imag
_atom_type_scat_source
F F 0.0171 0.0103 'International Tables Vol C Tables 4.2.6.8 and 6.1.1.4'
As As 0.0499 2.0058 'International Tables Vol C Tables 4.2.6.8 and 6.1.1.4'
Xe Xe -0.4205 1.9578 'International Tables Vol C Tables 4.2.6.8 and 6.1.1.4'

loop_
_geom_angle_atom_site_label_1
_geom_angle_atom_site_label_2
_geom_angle_atom_site_label_3
_geom_angle
_geom_angle_site_symmetry_1
_geom_angle_site_symmetry_3
_geom_angle_publ_flag
F1 Xe F2 179.09(16) . . ?
F3 As F7 93.2(2) . . ?
F3 As F6 92.91(19) . . ?
F7 As F6 90.10(16) . . ?
F3 As F5 93.3(2) . . ?
F7 As F5 173.4(2) . . ?
F6 As F5 90.45(16) . . ?
F3 As F4 93.43(18) . . ?
F7 As F4 90.42(17) . . ?
F6 As F4 173.61(17) . . ?
F5 As F4 88.31(17) . . ?
F3 As F2 179.8(2) . . ?
F7 As F2 86.90(19) . . ?
F6 As F2 86.99(18) . . ?
F5 As F2 86.6(2) . . ?
F4 As F2 86.67(18) . . ?
As F2 Xe 133.57(18) . . ?

loop_
_geom_bond_atom_site_label_1
_geom_bond_atom_site_label_2
_geom_bond_distance
_geom_bond_site_symmetry_2
_geom_bond_publ_flag
Xe F1 1.888(3) . ?
Xe F2 2.208(3) . ?
As F3 1.683(3) . ?
As F7 1.687(3) . ?
As F6 1.698(3) . ?
As F5 1.703(3) . ?
As F4 1.708(3) . ?
As F2 1.838(3) . ?
